data_7247065
loop_
_publ_author_name
'Zamisa, Sizwe J.'
'Adeleke, Adesola A.'
'Devnarain, Nikita'
'Rhman, Mahasin Abdel'
'Owira, Peter M. O.'
'Omondi, Bernard'

_publ_section_title
;
 The link between relative stability constant of DNA- and
 BSA-chromenopyrimidine complexes and cytotoxicity towards human breast
 cancer cells (MCF-7)
;
_journal_issue 32
_journal_name_full 'RSC Advances'
_journal_page_first 21820
_journal_page_last 21837
_journal_paper_doi 10.1039/D3RA01741A
_journal_volume 13
_journal_year 2023
_chemical_formula_moiety 'C25 H21 F N4 O4'
_chemical_formula_sum 'C25 H21 F N4 O4'
_chemical_formula_weight 460.46
_space_group_crystal_system monoclinic
_space_group_IT_number 15
_space_group_name_Hall '-I 2yc'
_space_group_name_H-M_alt 'I 1 2/c 1'
_atom_sites_solution_hydrogens mixed
_atom_sites_solution_primary direct
_audit_creation_date 2023-04-12
_audit_creation_method
;
Olex2 1.5
(compiled 2023.03.06 svn.rbb2c1857 for OlexSys, GUI svn.r6748)
;
_audit_update_record
;
2023-04-12 deposited with the CCDC.	2023-07-12 downloaded from the CCDC.
;
_cell_angle_alpha 90
_cell_angle_beta 93.5550(10)
_cell_angle_gamma 90
_cell_formula_units_Z 8
_cell_length_a 21.5323(4)
_cell_length_b 6.93030(10)
_cell_length_c 29.2911(7)
_cell_measurement_reflns_used 9225
_cell_measurement_temperature 99.97
_cell_measurement_theta_max 28.41
_cell_measurement_theta_min 4.38
_cell_volume 4362.56(15)
_computing_cell_refinement 'COSMO (Bruker, V1.61, 2009)'
_computing_data_collection 'COSMO (Bruker, V1.61, 2009)'
_computing_data_reduction 'SAINT (Bruker)'
_computing_molecular_graphics 'Olex2 1.5 (Dolomanov et al., 2009)'
_computing_publication_material 'Olex2 1.5 (Dolomanov et al., 2009)'
_computing_structure_refinement 'SHELXL 2019/3 (Sheldrick, 2015)'
_computing_structure_solution 'SHELXS  (Sheldrick, 2008)'
_diffrn_ambient_temperature 100.15
_diffrn_detector_area_resol_mean 7.9
_diffrn_detector_type 'CCD area detector'
_diffrn_measured_fraction_theta_full 0.990
_diffrn_measured_fraction_theta_max 0.983
_diffrn_measurement_device 'three-circle diffractometer'
_diffrn_measurement_device_type 'Bruker SMART APEX2 area detector'
_diffrn_measurement_method '\w and \f scans'
_diffrn_radiation_type MoK\a
_diffrn_radiation_wavelength 0.71073
_diffrn_reflns_av_R_equivalents 0.0222
_diffrn_reflns_av_unetI/netI 0.0225
_diffrn_reflns_Laue_measured_fraction_full 0.990
_diffrn_reflns_Laue_measured_fraction_max 0.983
_diffrn_reflns_limit_h_max 28
_diffrn_reflns_limit_h_min -28
_diffrn_reflns_limit_k_max 8
_diffrn_reflns_limit_k_min -9
_diffrn_reflns_limit_l_max 35
_diffrn_reflns_limit_l_min -39
_diffrn_reflns_number 17399
_diffrn_reflns_point_group_measured_fraction_full 0.990
_diffrn_reflns_point_group_measured_fraction_max 0.983
_diffrn_reflns_theta_full 25.242
_diffrn_reflns_theta_max 28.431
_diffrn_reflns_theta_min 4.265
_exptl_absorpt_coefficient_mu 0.103
_exptl_absorpt_correction_T_max 0.7457
_exptl_absorpt_correction_T_min 0.6518
_exptl_absorpt_correction_type multi-scan
_exptl_absorpt_process_details
'SADABS-2008/1 (Bruker,2008) was used for absorption correction. wR2(int) was 0.0630 before and 0.0310 after correction. The Ratio of minimum to maximum transmission is 0.8753. The \l/2 correction factor is 0.0015.'
_exptl_crystal_colour colourless
_exptl_crystal_colour_primary colourless
_exptl_crystal_density_diffrn 1.402
_exptl_crystal_description block
_exptl_crystal_F_000 1920
_exptl_crystal_recrystallization_method 'Re-crystallisation from solvent: Methanol'
_exptl_crystal_size_max 0.27
_exptl_crystal_size_mid 0.22
_exptl_crystal_size_min 0.13
_refine_diff_density_max 0.346
_refine_diff_density_min -0.229
_refine_diff_density_rms 0.044
_refine_ls_extinction_method none
_refine_ls_goodness_of_fit_ref 1.017
_refine_ls_hydrogen_treatment mixed
_refine_ls_matrix_type full
_refine_ls_number_parameters 312
_refine_ls_number_reflns 5402
_refine_ls_number_restraints 1
_refine_ls_restrained_S_all 1.017
_refine_ls_R_factor_all 0.0482
_refine_ls_R_factor_gt 0.0358
_refine_ls_shift/su_max 0.001
_refine_ls_shift/su_mean 0.000
_refine_ls_structure_factor_coef Fsqd
_refine_ls_weighting_details 'w=1/[\s^2^(Fo^2^)+(0.0460P)^2^+3.4918P] where P=(Fo^2^+2Fc^2^)/3'
_refine_ls_weighting_scheme calc
_refine_ls_wR_factor_gt 0.0897
_refine_ls_wR_factor_ref 0.0978
_reflns_Friedel_coverage 0.000
_reflns_number_gt 4369
_reflns_number_total 5402
_reflns_threshold_expression 'I > 2\s(I)'
_cod_data_source_file d3ra01741a2.cif
_cod_data_source_block 3h
_cod_database_code 7247065
_shelx_shelxl_version_number 2019/3
_shelx_space_group_comment
;
The symmetry employed for this shelxl refinement is uniquely defined
by the following loop, which should always be used as a source of
symmetry information in preference to the above space-group names.
They are only intended as comments.
;
_olex2_refinement_description
;
1. Fixed Uiso
 At 1.2 times of:
  All C(H) groups, All C(H,H) groups, All N(H) groups
 At 1.5 times of:
  All C(H,H,H) groups
2. Restrained distances
 N3-H3
 0.88 with sigma of 0.001
3.a Ternary CH refined with riding coordinates:
 C7(H7)
3.b Secondary CH2 refined with riding coordinates:
 C2(H2A,H2B), C4(H4A,H4B)
3.c Aromatic/amide H refined with riding coordinates:
 C10(H10), C21(H21), C25(H25), C22(H22), C17(H17), C24(H24), C15(H15),
 C16(H16), C14(H14)
3.d Idealised Me refined as rotating group:
 C18(H18A,H18B,H18C), C19(H19A,H19B,H19C)
;
_olex2_submission_special_instructions 'No special instructions were received'

loop_
_space_group_symop_operation_xyz
'x, y, z'
'-x, y, -z+1/2'
'x+1/2, y+1/2, z+1/2'
'-x+1/2, y+1/2, -z+1'
'-x, -y, -z'
'x, -y, z-1/2'
'-x+1/2, -y+1/2, -z+1/2'
'x+1/2, -y+1/2, z'

loop_
_atom_site_label
_atom_site_type_symbol
_atom_site_fract_x
_atom_site_fract_y
_atom_site_fract_z
_atom_site_U_iso_or_equiv
_atom_site_adp_type
_atom_site_occupancy
_atom_site_site_symmetry_order
_atom_site_calc_flag
_atom_site_refinement_flags_posn
_atom_site_refinement_flags_adp
_atom_site_refinement_flags_occupancy
_atom_site_disorder_assembly
_atom_site_disorder_group
F1 F 0.48375(3) 0.50616(10) 0.63247(3) 0.02310(17) Uani 1 1 d . . . . .
O2 O 0.36711(4) 0.22167(13) 0.58824(3) 0.01964(18) Uani 1 1 d . . . . .
O1 O 0.51936(4) -0.08151(13) 0.68618(3) 0.02347(19) Uani 1 1 d . . . . .
O4 O 0.80470(4) 0.33796(14) 0.41438(3) 0.0279(2) Uani 1 1 d . . . . .
O3 O 0.73510(4) 0.37633(15) 0.35854(3) 0.0300(2) Uani 1 1 d . . . . .
N3 N 0.56466(5) 0.19009(15) 0.52046(3) 0.0179(2) Uani 1 1 d D . . . .
H3 H 0.5817(6) 0.161(2) 0.5477(2) 0.022 Uiso 1 1 d D U . . .
N2 N 0.47325(5) 0.28667(14) 0.47943(3) 0.0188(2) Uani 1 1 d . . . . .
N4 N 0.75031(5) 0.33921(15) 0.39896(3) 0.0205(2) Uani 1 1 d . . . . .
N1 N 0.37623(5) 0.29678(14) 0.51466(3) 0.0191(2) Uani 1 1 d . . . . .
C9 C 0.50167(5) 0.22518(16) 0.51885(4) 0.0168(2) Uani 1 1 d . . . . .
C6 C 0.44864(5) 0.08155(17) 0.63628(4) 0.0174(2) Uani 1 1 d . . . . .
C7 C 0.49871(5) 0.11639(16) 0.60323(4) 0.0159(2) Uani 1 1 d . . . . .
H7 H 0.517193 -0.011942 0.596350 0.019 Uiso 1 1 calc R U . . .
C12 C 0.55132(5) 0.24296(17) 0.62372(4) 0.0162(2) Uani 1 1 d . . . . .
C11 C 0.40631(5) 0.23690(16) 0.55321(4) 0.0170(2) Uani 1 1 d . . . . .
C10 C 0.41238(6) 0.31777(17) 0.47984(4) 0.0191(2) Uani 1 1 d . . . . .
H10 H 0.392270 0.360158 0.451838 0.023 Uiso 1 1 calc R U . . .
C8 C 0.46898(5) 0.19452(16) 0.55863(4) 0.0159(2) Uani 1 1 d . . . . .
C1 C 0.38961(5) 0.13777(17) 0.62832(4) 0.0181(2) Uani 1 1 d . . . . .
C23 C 0.70182(6) 0.29567(16) 0.42982(4) 0.0184(2) Uani 1 1 d . . . . .
C13 C 0.54260(5) 0.43365(17) 0.63628(4) 0.0179(2) Uani 1 1 d . . . . .
C5 C 0.46571(6) -0.02865(17) 0.67805(4) 0.0192(2) Uani 1 1 d . . . . .
C21 C 0.59337(6) 0.27511(17) 0.44253(4) 0.0183(2) Uani 1 1 d . . . . .
H21 H 0.551032 0.284746 0.431553 0.022 Uiso 1 1 calc R U . . .
C20 C 0.60863(5) 0.22404(16) 0.48808(4) 0.0165(2) Uani 1 1 d . . . . .
C25 C 0.67143(6) 0.20518(17) 0.50345(4) 0.0199(2) Uani 1 1 d . . . . .
H25 H 0.681689 0.166853 0.534133 0.024 Uiso 1 1 calc R U . . .
C22 C 0.64033(6) 0.31138(16) 0.41366(4) 0.0184(2) Uani 1 1 d . . . . .
H22 H 0.630402 0.347054 0.382748 0.022 Uiso 1 1 calc R U . . .
C17 C 0.61199(5) 0.17203(18) 0.62966(4) 0.0201(2) Uani 1 1 d . . . . .
H17 H 0.619866 0.040930 0.622513 0.024 Uiso 1 1 calc R U . . .
C24 C 0.71847(6) 0.24145(17) 0.47468(4) 0.0201(2) Uani 1 1 d . . . . .
H24 H 0.760943 0.229758 0.485173 0.024 Uiso 1 1 calc R U . . .
C15 C 0.65020(6) 0.47977(19) 0.65676(4) 0.0236(3) Uani 1 1 d . . . . .
H15 H 0.683859 0.560170 0.667253 0.028 Uiso 1 1 calc R U . . .
C16 C 0.66101(6) 0.2882(2) 0.64574(4) 0.0234(3) Uani 1 1 d . . . . .
H16 H 0.701938 0.236870 0.649216 0.028 Uiso 1 1 calc R U . . .
C14 C 0.59023(6) 0.55361(18) 0.65244(4) 0.0219(2) Uani 1 1 d . . . . .
H14 H 0.582127 0.683668 0.660414 0.026 Uiso 1 1 calc R U . . .
C2 C 0.33910(6) 0.11619(19) 0.66074(4) 0.0216(2) Uani 1 1 d . . . . .
H2A H 0.311168 0.009817 0.650032 0.026 Uiso 1 1 calc R U . . .
H2B H 0.314188 0.236310 0.660415 0.026 Uiso 1 1 calc R U . . .
C4 C 0.41434(6) -0.08165(19) 0.70853(4) 0.0227(3) Uani 1 1 d . . . . .
H4A H 0.432597 -0.104279 0.739925 0.027 Uiso 1 1 calc R U . . .
H4B H 0.394884 -0.203749 0.697439 0.027 Uiso 1 1 calc R U . . .
C3 C 0.36385(6) 0.0740(2) 0.71010(4) 0.0235(3) Uani 1 1 d . . . . .
C18 C 0.31067(6) -0.0011(2) 0.73755(5) 0.0316(3) Uani 1 1 d . . . . .
H18A H 0.277363 0.095321 0.737218 0.047 Uiso 1 1 calc R U . . .
H18B H 0.326171 -0.025556 0.769187 0.047 Uiso 1 1 calc R U . . .
H18C H 0.294422 -0.121324 0.723819 0.047 Uiso 1 1 calc R U . . .
C19 C 0.39105(7) 0.2579(2) 0.73255(5) 0.0305(3) Uani 1 1 d . . . . .
H19A H 0.424098 0.308249 0.714316 0.046 Uiso 1 1 calc R U . . .
H19B H 0.408278 0.227970 0.763490 0.046 Uiso 1 1 calc R U . . .
H19C H 0.358167 0.354957 0.734177 0.046 Uiso 1 1 calc R U . . .

loop_
_atom_site_aniso_label
_atom_site_aniso_U_11
_atom_site_aniso_U_22
_atom_site_aniso_U_33
_atom_site_aniso_U_23
_atom_site_aniso_U_13
_atom_site_aniso_U_12
F1 0.0182(3) 0.0223(4) 0.0283(4) -0.0032(3) -0.0024(3) 0.0055(3)
O2 0.0162(4) 0.0255(4) 0.0174(4) 0.0011(3) 0.0023(3) 0.0020(3)
O1 0.0224(4) 0.0285(5) 0.0196(4) 0.0012(4) 0.0016(3) 0.0039(4)
O4 0.0193(4) 0.0360(5) 0.0288(5) 0.0049(4) 0.0043(4) -0.0037(4)
O3 0.0303(5) 0.0425(6) 0.0177(4) 0.0062(4) 0.0048(4) -0.0027(4)
N3 0.0175(5) 0.0229(5) 0.0135(4) 0.0027(4) 0.0014(4) 0.0003(4)
N2 0.0195(5) 0.0197(5) 0.0169(5) 0.0006(4) -0.0002(4) -0.0007(4)
N4 0.0216(5) 0.0200(5) 0.0202(5) 0.0006(4) 0.0040(4) -0.0017(4)
N1 0.0189(5) 0.0190(5) 0.0192(5) -0.0007(4) -0.0009(4) -0.0001(4)
C9 0.0186(5) 0.0149(5) 0.0168(5) -0.0024(4) 0.0014(4) -0.0015(4)
C6 0.0185(5) 0.0190(5) 0.0150(5) -0.0025(4) 0.0021(4) -0.0018(4)
C7 0.0159(5) 0.0174(5) 0.0146(5) -0.0010(4) 0.0015(4) 0.0009(4)
C12 0.0156(5) 0.0206(5) 0.0125(5) 0.0007(4) 0.0015(4) 0.0000(4)
C11 0.0180(5) 0.0159(5) 0.0171(5) -0.0024(4) 0.0022(4) -0.0012(4)
C10 0.0210(6) 0.0183(5) 0.0177(5) -0.0003(4) -0.0018(4) -0.0005(4)
C8 0.0168(5) 0.0151(5) 0.0158(5) -0.0014(4) 0.0003(4) -0.0012(4)
C1 0.0196(6) 0.0196(5) 0.0153(5) -0.0028(4) 0.0019(4) -0.0012(4)
C23 0.0206(6) 0.0164(5) 0.0186(5) 0.0000(4) 0.0055(4) -0.0013(4)
C13 0.0154(5) 0.0219(6) 0.0163(5) 0.0010(4) 0.0001(4) 0.0026(4)
C5 0.0225(6) 0.0201(5) 0.0151(5) -0.0037(4) 0.0019(4) -0.0011(5)
C21 0.0187(5) 0.0193(5) 0.0168(5) -0.0013(4) 0.0004(4) -0.0009(4)
C20 0.0185(5) 0.0143(5) 0.0171(5) -0.0006(4) 0.0028(4) -0.0012(4)
C25 0.0200(6) 0.0229(6) 0.0168(5) 0.0032(4) 0.0011(4) 0.0008(5)
C22 0.0224(6) 0.0177(5) 0.0151(5) -0.0011(4) 0.0011(4) -0.0004(4)
C17 0.0183(6) 0.0240(6) 0.0184(5) 0.0001(5) 0.0032(4) 0.0037(5)
C24 0.0176(5) 0.0225(5) 0.0204(6) 0.0022(5) 0.0015(4) 0.0007(5)
C15 0.0194(6) 0.0300(6) 0.0211(6) 0.0017(5) -0.0011(5) -0.0063(5)
C16 0.0151(5) 0.0337(7) 0.0214(6) 0.0020(5) 0.0017(4) 0.0025(5)
C14 0.0248(6) 0.0204(6) 0.0204(6) 0.0000(4) -0.0005(5) -0.0023(5)
C2 0.0171(6) 0.0281(6) 0.0199(6) -0.0022(5) 0.0040(4) -0.0012(5)
C4 0.0233(6) 0.0284(6) 0.0166(5) 0.0007(5) 0.0026(5) -0.0031(5)
C3 0.0212(6) 0.0320(6) 0.0175(6) -0.0035(5) 0.0047(4) -0.0031(5)
C18 0.0264(7) 0.0469(8) 0.0227(6) 0.0001(6) 0.0094(5) -0.0034(6)
C19 0.0312(7) 0.0372(7) 0.0236(6) -0.0105(6) 0.0055(5) -0.0020(6)

loop_
_atom_type_symbol
_atom_type_description
_atom_type_scat_dispersion_real
_atom_type_scat_dispersion_imag
_atom_type_scat_source
C C 0.0033 0.0016 'International Tables Vol C Tables 4.2.6.8 and 6.1.1.4'
H H 0.0000 0.0000 'International Tables Vol C Tables 4.2.6.8 and 6.1.1.4'
F F 0.0171 0.0103 'International Tables Vol C Tables 4.2.6.8 and 6.1.1.4'
N N 0.0061 0.0033 'International Tables Vol C Tables 4.2.6.8 and 6.1.1.4'
O O 0.0106 0.0060 'International Tables Vol C Tables 4.2.6.8 and 6.1.1.4'

loop_
_geom_angle_atom_site_label_1
_geom_angle_atom_site_label_2
_geom_angle_atom_site_label_3
_geom_angle
_geom_angle_site_symmetry_1
_geom_angle_site_symmetry_3
_geom_angle_publ_flag
C1 O2 C11 118.14(9) . . ?
C9 N3 H3 115.2(9) . . ?
C9 N3 C20 130.79(10) . . ?
C20 N3 H3 113.0(9) . . ?
C10 N2 C9 116.16(10) . . ?
O4 N4 O3 122.92(10) . . ?
O4 N4 C23 118.33(10) . . ?
O3 N4 C23 118.74(10) . . ?
C10 N1 C11 114.04(10) . . ?
N3 C9 C8 119.03(10) . . ?
N2 C9 N3 118.77(10) . . ?
N2 C9 C8 122.19(11) . . ?
C1 C6 C7 123.36(10) . . ?
C1 C6 C5 118.88(11) . . ?
C5 C6 C7 117.68(10) . . ?
C6 C7 H7 107.2 . . ?
C6 C7 C12 112.41(9) . . ?
C6 C7 C8 109.17(9) . . ?
C12 C7 H7 107.2 . . ?
C8 C7 H7 107.2 . . ?
C8 C7 C12 113.36(9) . . ?
C13 C12 C7 122.85(10) . . ?
C13 C12 C17 116.29(11) . . ?
C17 C12 C7 120.83(10) . . ?
O2 C11 C8 122.66(10) . . ?
N1 C11 O2 111.61(10) . . ?
N1 C11 C8 125.72(11) . . ?
N2 C10 H10 116.1 . . ?
N1 C10 N2 127.89(11) . . ?
N1 C10 H10 116.1 . . ?
C9 C8 C7 123.88(10) . . ?
C11 C8 C9 113.97(10) . . ?
C11 C8 C7 122.12(10) . . ?
O2 C1 C2 110.72(10) . . ?
C6 C1 O2 123.70(10) . . ?
C6 C1 C2 125.57(11) . . ?
C22 C23 N4 118.69(10) . . ?
C22 C23 C24 121.97(11) . . ?
C24 C23 N4 119.33(11) . . ?
F1 C13 C12 118.06(10) . . ?
F1 C13 C14 118.27(11) . . ?
C14 C13 C12 123.67(11) . . ?
O1 C5 C6 120.20(11) . . ?
O1 C5 C4 122.06(11) . . ?
C6 C5 C4 117.67(10) . . ?
C20 C21 H21 120.3 . . ?
C22 C21 H21 120.3 . . ?
C22 C21 C20 119.49(11) . . ?
N3 C20 C25 116.42(10) . . ?
C21 C20 N3 124.01(10) . . ?
C21 C20 C25 119.57(11) . . ?
C20 C25 H25 119.5 . . ?
C24 C25 C20 121.05(11) . . ?
C24 C25 H25 119.5 . . ?
C23 C22 H22 120.1 . . ?
C21 C22 C23 119.88(11) . . ?
C21 C22 H22 120.1 . . ?
C12 C17 H17 119.2 . . ?
C16 C17 C12 121.63(12) . . ?
C16 C17 H17 119.2 . . ?
C23 C24 H24 121.0 . . ?
C25 C24 C23 118.01(11) . . ?
C25 C24 H24 121.0 . . ?
C16 C15 H15 120.0 . . ?
C14 C15 H15 120.0 . . ?
C14 C15 C16 119.97(12) . . ?
C17 C16 C15 119.92(12) . . ?
C17 C16 H16 120.0 . . ?
C15 C16 H16 120.0 . . ?
C13 C14 C15 118.46(12) . . ?
C13 C14 H14 120.8 . . ?
C15 C14 H14 120.8 . . ?
C1 C2 H2A 109.0 . . ?
C1 C2 H2B 109.0 . . ?
C1 C2 C3 113.13(10) . . ?
H2A C2 H2B 107.8 . . ?
C3 C2 H2A 109.0 . . ?
C3 C2 H2B 109.0 . . ?
C5 C4 H4A 108.9 . . ?
C5 C4 H4B 108.9 . . ?
C5 C4 C3 113.16(10) . . ?
H4A C4 H4B 107.8 . . ?
C3 C4 H4A 108.9 . . ?
C3 C4 H4B 108.9 . . ?
C4 C3 C2 108.07(10) . . ?
C18 C3 C2 109.36(10) . . ?
C18 C3 C4 109.33(11) . . ?
C18 C3 C19 109.64(11) . . ?
C19 C3 C2 110.26(11) . . ?
C19 C3 C4 110.16(11) . . ?
C3 C18 H18A 109.5 . . ?
C3 C18 H18B 109.5 . . ?
C3 C18 H18C 109.5 . . ?
H18A C18 H18B 109.5 . . ?
H18A C18 H18C 109.5 . . ?
H18B C18 H18C 109.5 . . ?
C3 C19 H19A 109.5 . . ?
C3 C19 H19B 109.5 . . ?
C3 C19 H19C 109.5 . . ?
H19A C19 H19B 109.5 . . ?
H19A C19 H19C 109.5 . . ?
H19B C19 H19C 109.5 . . ?

loop_
_geom_bond_atom_site_label_1
_geom_bond_atom_site_label_2
_geom_bond_distance
_geom_bond_site_symmetry_2
_geom_bond_publ_flag
F1 C13 1.3613(13) . ?
O2 C11 1.3726(14) . ?
O2 C1 1.3714(14) . ?
O1 C5 1.2213(15) . ?
O4 N4 1.2289(13) . ?
O3 N4 1.2357(13) . ?
N3 H3 0.8799(10) . ?
N3 C9 1.3759(15) . ?
N3 C20 1.4009(15) . ?
N2 C9 1.3424(15) . ?
N2 C10 1.3291(15) . ?
N4 C23 1.4543(15) . ?
N1 C11 1.3326(15) . ?
N1 C10 1.3287(16) . ?
C9 C8 1.4141(16) . ?
C6 C7 1.5124(16) . ?
C6 C1 1.3359(16) . ?
C6 C5 1.4694(16) . ?
C7 H7 1.0000 . ?
C7 C12 1.5259(15) . ?
C7 C8 1.5187(15) . ?
C12 C13 1.3877(16) . ?
C12 C17 1.3966(16) . ?
C11 C8 1.3804(16) . ?
C10 H10 0.9500 . ?
C1 C2 1.4951(16) . ?
C23 C22 1.3825(17) . ?
C23 C24 1.3921(16) . ?
C13 C14 1.3809(17) . ?
C5 C4 1.5092(17) . ?
C21 H21 0.9500 . ?
C21 C20 1.3997(16) . ?
C21 C22 1.3808(16) . ?
C20 C25 1.4046(16) . ?
C25 H25 0.9500 . ?
C25 C24 1.3805(16) . ?
C22 H22 0.9500 . ?
C17 H17 0.9500 . ?
C17 C16 1.3866(17) . ?
C24 H24 0.9500 . ?
C15 H15 0.9500 . ?
C15 C16 1.3894(19) . ?
C15 C14 1.3874(18) . ?
C16 H16 0.9500 . ?
C14 H14 0.9500 . ?
C2 H2A 0.9900 . ?
C2 H2B 0.9900 . ?
C2 C3 1.5376(17) . ?
C4 H4A 0.9900 . ?
C4 H4B 0.9900 . ?
C4 C3 1.5345(18) . ?
C3 C18 1.5307(18) . ?
C3 C19 1.5333(19) . ?
C18 H18A 0.9800 . ?
C18 H18B 0.9800 . ?
C18 H18C 0.9800 . ?
C19 H19A 0.9800 . ?
C19 H19B 0.9800 . ?
C19 H19C 0.9800 . ?

loop_
_geom_hbond_atom_site_label_D
_geom_hbond_atom_site_label_H
_geom_hbond_atom_site_label_A
_geom_hbond_distance_DH
_geom_hbond_distance_HA
_geom_hbond_distance_DA
_geom_hbond_angle_DHA
_geom_hbond_site_symmetry_A
_geom_hbond_publ_flag
C21 H21 F1 0.95 2.45 3.0707(14) 122.8 5_666 yes
C21 H21 N2 0.95 2.25 2.8655(16) 121.7 . yes
C17 H17 O4 0.95 2.45 3.2449(15) 141.1 4_645 yes
C14 H14 O1 0.95 2.27 3.1443(16) 152.0 1_565 yes

loop_
_geom_torsion_atom_site_label_1
_geom_torsion_atom_site_label_2
_geom_torsion_atom_site_label_3
_geom_torsion_atom_site_label_4
_geom_torsion
_geom_torsion_site_symmetry_1
_geom_torsion_site_symmetry_2
_geom_torsion_site_symmetry_3
_geom_torsion_site_symmetry_4
_geom_torsion_publ_flag
F1 C13 C14 C15 179.43(11) . . . . ?
O2 C11 C8 C9 -178.10(10) . . . . ?
O2 C11 C8 C7 3.62(17) . . . . ?
O2 C1 C2 C3 -164.80(10) . . . . ?
O1 C5 C4 C3 147.86(12) . . . . ?
O4 N4 C23 C22 175.04(11) . . . . ?
O4 N4 C23 C24 -4.34(16) . . . . ?
O3 N4 C23 C22 -4.74(16) . . . . ?
O3 N4 C23 C24 175.88(11) . . . . ?
N3 C9 C8 C7 -2.62(17) . . . . ?
N3 C9 C8 C11 179.14(10) . . . . ?
N3 C20 C25 C24 -177.93(11) . . . . ?
N2 C9 C8 C7 177.07(10) . . . . ?
N2 C9 C8 C11 -1.17(16) . . . . ?
N4 C23 C22 C21 -178.54(10) . . . . ?
N4 C23 C24 C25 178.59(11) . . . . ?
N1 C11 C8 C9 1.73(17) . . . . ?
N1 C11 C8 C7 -176.54(11) . . . . ?
C9 N3 C20 C21 -11.36(19) . . . . ?
C9 N3 C20 C25 168.38(11) . . . . ?
C9 N2 C10 N1 0.55(18) . . . . ?
C6 C7 C12 C13 -64.20(14) . . . . ?
C6 C7 C12 C17 117.54(12) . . . . ?
C6 C7 C8 C9 -173.65(10) . . . . ?
C6 C7 C8 C11 4.45(15) . . . . ?
C6 C1 C2 C3 16.13(18) . . . . ?
C6 C5 C4 C3 -35.35(15) . . . . ?
C7 C6 C1 O2 4.38(18) . . . . ?
C7 C6 C1 C2 -176.67(11) . . . . ?
C7 C6 C5 O1 3.21(16) . . . . ?
C7 C6 C5 C4 -173.64(10) . . . . ?
C7 C12 C13 F1 3.88(16) . . . . ?
C7 C12 C13 C14 -176.20(11) . . . . ?
C7 C12 C17 C16 176.21(11) . . . . ?
C12 C7 C8 C9 60.20(14) . . . . ?
C12 C7 C8 C11 -121.70(11) . . . . ?
C12 C13 C14 C15 -0.50(18) . . . . ?
C12 C17 C16 C15 0.60(18) . . . . ?
C11 O2 C1 C6 4.57(16) . . . . ?
C11 O2 C1 C2 -174.52(10) . . . . ?
C11 N1 C10 N2 -0.09(18) . . . . ?
C10 N2 C9 N3 179.84(10) . . . . ?
C10 N2 C9 C8 0.15(16) . . . . ?
C10 N1 C11 O2 178.70(9) . . . . ?
C10 N1 C11 C8 -1.15(17) . . . . ?
C8 C7 C12 C13 60.21(14) . . . . ?
C8 C7 C12 C17 -118.05(12) . . . . ?
C1 O2 C11 N1 171.61(10) . . . . ?
C1 O2 C11 C8 -8.53(16) . . . . ?
C1 C6 C7 C12 118.32(12) . . . . ?
C1 C6 C7 C8 -8.36(15) . . . . ?
C1 C6 C5 O1 -179.88(11) . . . . ?
C1 C6 C5 C4 3.26(16) . . . . ?
C1 C2 C3 C4 -45.26(14) . . . . ?
C1 C2 C3 C18 -164.19(11) . . . . ?
C1 C2 C3 C19 75.19(13) . . . . ?
C13 C12 C17 C16 -2.16(17) . . . . ?
C5 C6 C7 C12 -64.92(13) . . . . ?
C5 C6 C7 C8 168.39(9) . . . . ?
C5 C6 C1 O2 -172.34(10) . . . . ?
C5 C6 C1 C2 6.62(18) . . . . ?
C5 C4 C3 C2 55.07(13) . . . . ?
C5 C4 C3 C18 174.02(10) . . . . ?
C5 C4 C3 C19 -65.44(13) . . . . ?
C21 C20 C25 C24 1.82(18) . . . . ?
C20 N3 C9 N2 6.73(18) . . . . ?
C20 N3 C9 C8 -173.57(11) . . . . ?
C20 C21 C22 C23 0.47(17) . . . . ?
C20 C25 C24 C23 -0.56(18) . . . . ?
C22 C23 C24 C25 -0.78(18) . . . . ?
C22 C21 C20 N3 177.98(11) . . . . ?
C22 C21 C20 C25 -1.76(17) . . . . ?
C17 C12 C13 F1 -177.79(10) . . . . ?
C17 C12 C13 C14 2.14(17) . . . . ?
C24 C23 C22 C21 0.83(18) . . . . ?
C16 C15 C14 C13 -1.20(18) . . . . ?
C14 C15 C16 C17 1.14(18) . . . . ?
